data_1540030
loop_
_publ_author_name
'Kuo, Che-Jung'
'Holmberg, Rebecca J.'
'Lin, Po-Heng'

_publ_section_title
;
 Slight synthetic changes eliciting different topologies: synthesis,
 structure and magnetic properties of novel dinuclear and nonanuclear
 dysprosium complexes.
;
_journal_issue 46
_journal_name_full 'Dalton transactions (Cambridge, England : 2003)'
_journal_page_first 19758
_journal_page_last 19762
_journal_paper_doi 10.1039/c5dt02899j
_journal_volume 44
_journal_year 2015
_chemical_formula_moiety 'C34 H36 Dy2 N12 O22, 2(C4 H8 O), 2(C2 H3 N)'
_chemical_formula_sum 'C46 H58 Dy2 N14 O24'
_chemical_formula_weight 1516.06
_chemical_name_systematic
; 
 ? 
;
_space_group_IT_number 2
_symmetry_cell_setting triclinic
_symmetry_space_group_name_Hall '-P 1'
_symmetry_space_group_name_H-M 'P -1'
_atom_sites_solution_hydrogens geom
_atom_sites_solution_primary direct
_atom_sites_solution_secondary difmap
_audit_creation_method SHELXL-97
_audit_update_record
;
2015-10-14 deposited with the CCDC.
2015-10-14 downloaded from the CCDC.
;
_cell_angle_alpha 82.775(3)
_cell_angle_beta 71.167(4)
_cell_angle_gamma 74.627(3)
_cell_formula_units_Z 1
_cell_length_a 9.9310(4)
_cell_length_b 10.8410(4)
_cell_length_c 14.4817(6)
_cell_measurement_reflns_used 5620
_cell_measurement_temperature 120(2)
_cell_measurement_theta_max 27.5650
_cell_measurement_theta_min 3.3110
_cell_volume 1421.48(10)
_computing_cell_refinement
; 
CrysAlisPro, Agilent Technologies, 
Version 1.171.37.31 (release 14-01-2014 CrysAlis171 .NET) 
(compiled Jan 14 2014,18:38:05) 
;
_computing_data_collection
; 
CrysAlisPro, Agilent Technologies, 
Version 1.171.37.31 (release 14-01-2014 CrysAlis171 .NET) 
(compiled Jan 14 2014,18:38:05) 
;
_computing_data_reduction
; 
CrysAlisPro, Agilent Technologies, 
Version 1.171.37.31 (release 14-01-2014 CrysAlis171 .NET) 
(compiled Jan 14 2014,18:38:05) 
;
_computing_molecular_graphics 'SHELXL-97 (Sheldrick, 2008)'
_computing_publication_material 'SHELXL-97 (Sheldrick, 2008)'
_computing_structure_refinement 'SHELXL-97 (Sheldrick, 2008)'
_computing_structure_solution 'SHELXS-97 (Sheldrick, 2008)'
_diffrn_ambient_temperature 120(2)
_diffrn_detector_area_resol_mean 16.0690
_diffrn_measured_fraction_theta_full 0.999
_diffrn_measured_fraction_theta_max 0.993
_diffrn_measurement_device_type 'Xcalibur, Sapphire3, Gemini'
_diffrn_measurement_method '\w scans'
_diffrn_radiation_monochromator graphite
_diffrn_radiation_source 'fine-focus sealed tube'
_diffrn_radiation_type MoK\a
_diffrn_radiation_wavelength 0.71073
_diffrn_reflns_av_R_equivalents 0.0527
_diffrn_reflns_av_sigmaI/netI 0.0673
_diffrn_reflns_limit_h_max 12
_diffrn_reflns_limit_h_min -12
_diffrn_reflns_limit_k_max 13
_diffrn_reflns_limit_k_min -13
_diffrn_reflns_limit_l_max 18
_diffrn_reflns_limit_l_min -18
_diffrn_reflns_number 18263
_diffrn_reflns_theta_full 26.00
_diffrn_reflns_theta_max 27.00
_diffrn_reflns_theta_min 2.98
_exptl_absorpt_coefficient_mu 2.703
_exptl_absorpt_correction_T_max 0.6140
_exptl_absorpt_correction_T_min 0.4977
_exptl_absorpt_correction_type multi-scan
_exptl_absorpt_process_details
; 
CrysAlisPro, Agilent Technologies, 
Version 1.171.37.31 (release 14-01-2014 CrysAlis171 .NET) 
(compiled Jan 14 2014,18:38:05) 
Empirical absorption correction using spherical harmonics, 
 implemented in SCALE3 ABSPACK scaling algorithm. 
;
_exptl_crystal_colour yellow
_exptl_crystal_density_diffrn 1.771
_exptl_crystal_density_method 'not measured'
_exptl_crystal_description block
_exptl_crystal_F_000 756
_exptl_crystal_size_max 0.30
_exptl_crystal_size_mid 0.25
_exptl_crystal_size_min 0.20
_refine_diff_density_max 0.802
_refine_diff_density_min -0.701
_refine_diff_density_rms 0.133
_refine_ls_extinction_method none
_refine_ls_goodness_of_fit_ref 1.009
_refine_ls_hydrogen_treatment mixed
_refine_ls_matrix_type full
_refine_ls_number_parameters 393
_refine_ls_number_reflns 6164
_refine_ls_number_restraints 0
_refine_ls_restrained_S_all 1.009
_refine_ls_R_factor_all 0.0479
_refine_ls_R_factor_gt 0.0362
_refine_ls_shift/su_max 0.001
_refine_ls_shift/su_mean 0.000
_refine_ls_structure_factor_coef Fsqd
_refine_ls_weighting_details 'calc w=1/[\s^2^(Fo^2^)+(0.0280P)^2^+0.0000P] where P=(Fo^2^+2Fc^2^)/3'
_refine_ls_weighting_scheme calc
_refine_ls_wR_factor_gt 0.0683
_refine_ls_wR_factor_ref 0.0726
_reflns_number_gt 5281
_reflns_number_total 6164
_reflns_threshold_expression >2sigma(I)
_cod_data_source_file c5dt02899j2.cif
_cod_data_source_block j4029
_cod_depositor_comments
;
The following automatic conversions were performed:

'_symmetry_cell_setting' value 'Triclinic' changed to 'triclinic'
according to
/usr/data/users/saulius/crontab/automatic-downloads/rss-feeds/RSC/lib/dictionaries/cif_core.dic
dictionary named 'cif_core.dic' version 2.4.2 from 2011-04-26.

Automatic conversion script
Id: cif_fix_values 3271 2015-04-21 07:52:19Z andrius 

 Adding full bibliography for 1540030--1540031.cif.
;
_cod_database_code 1540030

loop_
_symmetry_equiv_pos_as_xyz
'x, y, z'
'-x, -y, -z'

loop_
_atom_site_label
_atom_site_type_symbol
_atom_site_fract_x
_atom_site_fract_y
_atom_site_fract_z
_atom_site_U_iso_or_equiv
_atom_site_adp_type
_atom_site_occupancy
_atom_site_symmetry_multiplicity
_atom_site_calc_flag
_atom_site_refinement_flags
Dy1 Dy 0.578631(19) 0.862721(18) 0.572184(14) 0.01648(7) Uani 1 1 d .
N1 N 0.7774(3) 0.8996(3) 0.6241(2) 0.0193(7) Uani 1 1 d .
O5 O 1.3603(3) 0.2659(3) 0.9752(2) 0.0392(8) Uani 1 1 d .
O8A O 0.7973(3) 0.8000(3) 0.4347(2) 0.0250(7) Uani 1 1 d .
O9A O 0.6261(3) 0.7019(3) 0.4554(2) 0.0246(7) Uani 1 1 d .
N2 N 0.8329(4) 0.7979(4) 0.6799(3) 0.0244(9) Uani 1 1 d .
H2 H 0.881(5) 0.806(4) 0.705(3) 0.019(14) Uiso 1 1 d .
O3 O 0.7135(3) 0.6776(3) 0.6330(2) 0.0228(6) Uani 1 1 d .
O4 O 1.1746(3) 0.2750(3) 0.8773(2) 0.0332(8) Uani 1 1 d .
H4A H 1.2500 0.2198 0.8751 0.050 Uiso 1 1 calc R
O6A O 0.3766(3) 1.0169(3) 0.8460(2) 0.0349(8) Uani 1 1 d .
O7A O 0.4248(3) 1.0376(3) 0.6870(2) 0.0259(7) Uani 1 1 d .
N8 N 0.6895(5) 1.3759(5) 0.7914(3) 0.0521(13) Uani 1 1 d .
N7A N 0.7572(4) 0.7091(3) 0.4106(3) 0.0281(9) Uani 1 1 d .
O10A O 0.8390(4) 0.6337(3) 0.3503(3) 0.0526(10) Uani 1 1 d .
C11 C 0.7972(4) 0.6883(4) 0.6799(3) 0.0198(9) Uani 1 1 d .
N3 N 0.8533(4) 0.5869(3) 0.7311(2) 0.0248(8) Uani 1 1 d .
H3A H 0.8321 0.5146 0.7327 0.030 Uiso 1 1 calc R
N4 N 0.9451(3) 0.6001(3) 0.7809(2) 0.0220(8) Uani 1 1 d .
H4 H 0.9634 0.6728 0.7831 0.026 Uiso 1 1 calc R
C12 C 1.0015(4) 0.4999(4) 0.8235(3) 0.0198(9) Uani 1 1 d .
H12A H 0.9787 0.4231 0.8199 0.024 Uiso 1 1 calc R
C13 C 1.1011(4) 0.5019(4) 0.8780(3) 0.0214(9) Uani 1 1 d .
C14 C 1.1859(4) 0.3870(4) 0.9041(3) 0.0220(9) Uani 1 1 d .
C15 C 1.2831(4) 0.3870(5) 0.9567(3) 0.0280(10) Uani 1 1 d .
C16 C 1.4516(6) 0.2550(6) 1.0361(4) 0.0506(15) Uani 1 1 d .
H16A H 1.4996 0.1666 1.0436 0.076 Uiso 1 1 calc R
H16B H 1.3927 0.2873 1.0989 0.076 Uiso 1 1 calc R
H16C H 1.5238 0.3036 1.0064 0.076 Uiso 1 1 calc R
C17 C 1.2929(5) 0.5006(5) 0.9839(3) 0.0323(11) Uani 1 1 d .
H17A H 1.3561 0.5007 1.0193 0.039 Uiso 1 1 calc R
C18 C 1.2077(5) 0.6154(5) 0.9580(3) 0.0341(11) Uani 1 1 d .
H18A H 1.2151 0.6923 0.9757 0.041 Uiso 1 1 calc R
C19 C 1.1125(4) 0.6166(4) 0.9065(3) 0.0281(10) Uani 1 1 d .
H19A H 1.0554 0.6941 0.8905 0.034 Uiso 1 1 calc R
N4A N 0.4294(4) 0.9711(3) 0.7647(3) 0.0225(8) Uani 1 1 d .
O5A O 0.4928(3) 0.8536(3) 0.7541(2) 0.0288(7) Uani 1 1 d .
C20 C 0.6164(5) 1.3391(5) 0.7626(3) 0.0342(11) Uani 1 1 d .
C21 C 0.5221(5) 1.2910(5) 0.7247(4) 0.0426(13) Uani 1 1 d .
H25A H 0.5534 1.2994 0.6547 0.064 Uiso 1 1 calc R
H25B H 0.4228 1.3395 0.7494 0.064 Uiso 1 1 calc R
H25C H 0.5278 1.2025 0.7449 0.064 Uiso 1 1 calc R
C10 C 0.8369(4) 0.9949(4) 0.6083(3) 0.0224(9) Uani 1 1 d .
H10A H 0.9093 0.9894 0.6373 0.027 Uiso 1 1 calc R
C4 C 0.8020(4) 1.1101(4) 0.5495(3) 0.0196(9) Uani 1 1 d .
O2 O 0.6189(3) 1.0547(2) 0.49319(18) 0.0171(6) Uani 1 1 d .
C3 C 0.7039(4) 1.1333(4) 0.4937(3) 0.0184(9) Uani 1 1 d .
C5 C 0.8778(4) 1.2035(4) 0.5491(3) 0.0247(10) Uani 1 1 d .
H5A H 0.9420 1.1881 0.5861 0.030 Uiso 1 1 calc R
C6 C 0.8588(5) 1.3162(4) 0.4952(3) 0.0288(10) Uani 1 1 d .
H6A H 0.9065 1.3780 0.4983 0.035 Uiso 1 1 calc R
C7 C 0.7684(4) 1.3389(4) 0.4360(3) 0.0271(10) Uani 1 1 d .
H7A H 0.7572 1.4144 0.3979 0.033 Uiso 1 1 calc R
C8 C 0.6958(4) 1.2472(4) 0.4346(3) 0.0215(9) Uani 1 1 d .
C9 C 0.5900(5) 1.3750(5) 0.3155(3) 0.0393(13) Uani 1 1 d .
H9A H 0.5277 1.3728 0.2773 0.059 Uiso 1 1 calc R
H9B H 0.6841 1.3835 0.2728 0.059 Uiso 1 1 calc R
H9C H 0.5466 1.4466 0.3570 0.059 Uiso 1 1 calc R
O1 O 0.6075(3) 1.2587(3) 0.3744(2) 0.0236(7) Uani 1 1 d .
O6 O 0.9598(3) 0.9055(3) 0.7912(2) 0.0386(8) Uani 1 1 d .
C1 C 1.0708(5) 0.9703(5) 0.7820(4) 0.0464(14) Uani 1 1 d .
H1A H 1.1237 0.9837 0.7139 0.056 Uiso 1 1 calc R
H1B H 1.1398 0.9217 0.8155 0.056 Uiso 1 1 calc R
C2 C 0.8345(6) 0.9569(7) 0.8692(5) 0.0653(18) Uani 1 1 d .
H2B H 0.7497 0.9880 0.8459 0.078 Uiso 1 1 calc R
H2C H 0.8144 0.8911 0.9202 0.078 Uiso 1 1 calc R
C22 C 0.9928(9) 1.0923(7) 0.8273(7) 0.115(3) Uani 1 1 d .
H22A H 0.9609 1.1561 0.7805 0.138 Uiso 1 1 calc R
H22B H 1.0536 1.1240 0.8547 0.138 Uiso 1 1 calc R
C23 C 0.8627(10) 1.0590(10) 0.9068(7) 0.128(4) Uani 1 1 d .
H23A H 0.8865 1.0322 0.9673 0.153 Uiso 1 1 calc R
H23B H 0.7786 1.1318 0.9186 0.153 Uiso 1 1 calc R

loop_
_atom_site_aniso_label
_atom_site_aniso_U_11
_atom_site_aniso_U_22
_atom_site_aniso_U_33
_atom_site_aniso_U_23
_atom_site_aniso_U_13
_atom_site_aniso_U_12
Dy1 0.01637(10) 0.01549(11) 0.01799(11) 0.00016(7) -0.00853(7) -0.00079(7)
N1 0.0198(17) 0.0169(18) 0.0207(19) 0.0006(14) -0.0100(14) 0.0006(14)
O5 0.0370(19) 0.040(2) 0.045(2) 0.0097(16) -0.0285(16) -0.0016(16)
O8A 0.0217(15) 0.0248(17) 0.0296(17) -0.0078(13) -0.0065(13) -0.0057(13)
O9A 0.0208(15) 0.0269(17) 0.0273(17) -0.0051(13) -0.0079(13) -0.0049(13)
N2 0.026(2) 0.021(2) 0.032(2) -0.0007(16) -0.0192(18) -0.0010(16)
O3 0.0283(16) 0.0184(16) 0.0257(16) -0.0010(12) -0.0174(13) -0.0006(12)
O4 0.0327(17) 0.0239(18) 0.047(2) -0.0020(15) -0.0246(15) 0.0024(14)
O6A 0.048(2) 0.0300(19) 0.0201(18) -0.0056(14) -0.0115(15) 0.0054(15)
O7A 0.0331(17) 0.0228(16) 0.0190(16) 0.0044(13) -0.0108(13) -0.0011(13)
N8 0.059(3) 0.051(3) 0.062(3) 0.000(2) -0.029(3) -0.027(3)
N7A 0.034(2) 0.022(2) 0.023(2) -0.0046(16) -0.0062(17) -0.0001(17)
O10A 0.053(2) 0.042(2) 0.047(2) -0.0250(19) 0.0139(18) -0.0108(18)
C11 0.020(2) 0.014(2) 0.022(2) -0.0023(17) -0.0085(17) 0.0051(16)
N3 0.0267(19) 0.0200(19) 0.032(2) -0.0005(16) -0.0174(16) -0.0023(15)
N4 0.0219(18) 0.0194(19) 0.029(2) -0.0056(15) -0.0135(15) -0.0035(15)
C12 0.017(2) 0.021(2) 0.019(2) -0.0019(17) -0.0046(17) -0.0014(17)
C13 0.015(2) 0.028(2) 0.017(2) -0.0047(18) -0.0032(16) 0.0012(17)
C14 0.019(2) 0.026(2) 0.022(2) -0.0003(18) -0.0080(17) -0.0044(18)
C15 0.021(2) 0.038(3) 0.024(2) 0.004(2) -0.0079(18) -0.005(2)
C16 0.044(3) 0.067(4) 0.047(3) 0.013(3) -0.036(3) -0.003(3)
C17 0.034(3) 0.047(3) 0.021(2) -0.006(2) -0.014(2) -0.011(2)
C18 0.029(3) 0.031(3) 0.044(3) -0.010(2) -0.012(2) -0.005(2)
C19 0.024(2) 0.028(3) 0.031(3) -0.003(2) -0.0086(19) -0.0026(19)
N4A 0.0224(18) 0.022(2) 0.024(2) -0.0007(16) -0.0119(15) -0.0016(15)
O5A 0.0347(17) 0.0220(17) 0.0262(17) -0.0020(13) -0.0115(14) 0.0021(13)
C20 0.040(3) 0.026(3) 0.034(3) 0.000(2) -0.007(2) -0.009(2)
C21 0.039(3) 0.040(3) 0.048(3) -0.014(3) -0.008(2) -0.010(2)
C10 0.017(2) 0.031(3) 0.023(2) -0.0051(19) -0.0100(17) -0.0030(18)
C4 0.015(2) 0.024(2) 0.018(2) -0.0053(17) -0.0020(16) -0.0040(17)
O2 0.0171(14) 0.0180(15) 0.0173(15) -0.0022(11) -0.0071(11) -0.0030(11)
C3 0.0136(19) 0.021(2) 0.016(2) -0.0016(17) -0.0024(16) 0.0011(16)
C5 0.021(2) 0.029(3) 0.028(2) -0.0044(19) -0.0106(18) -0.0065(19)
C6 0.029(2) 0.030(3) 0.032(3) 0.002(2) -0.009(2) -0.017(2)
C7 0.028(2) 0.022(2) 0.031(3) 0.0069(19) -0.009(2) -0.0095(19)
C8 0.018(2) 0.021(2) 0.024(2) -0.0003(18) -0.0057(17) -0.0033(17)
C9 0.045(3) 0.042(3) 0.038(3) 0.021(2) -0.021(2) -0.022(2)
O1 0.0246(15) 0.0248(16) 0.0245(16) 0.0128(13) -0.0141(13) -0.0093(13)
O6 0.043(2) 0.039(2) 0.041(2) -0.0050(16) -0.0168(16) -0.0145(16)
C1 0.041(3) 0.047(4) 0.059(4) -0.001(3) -0.019(3) -0.019(3)
C2 0.058(4) 0.084(5) 0.058(4) -0.018(4) -0.005(3) -0.032(4)
C22 0.112(7) 0.071(6) 0.182(10) -0.049(6) -0.039(7) -0.042(5)
C23 0.122(8) 0.136(9) 0.111(8) -0.073(7) 0.014(6) -0.036(7)

loop_
_atom_type_symbol
_atom_type_description
_atom_type_scat_dispersion_real
_atom_type_scat_dispersion_imag
_atom_type_scat_source
C C 0.0033 0.0016 'International Tables Vol C Tables 4.2.6.8 and 6.1.1.4'
H H 0.0000 0.0000 'International Tables Vol C Tables 4.2.6.8 and 6.1.1.4'
N N 0.0061 0.0033 'International Tables Vol C Tables 4.2.6.8 and 6.1.1.4'
O O 0.0106 0.0060 'International Tables Vol C Tables 4.2.6.8 and 6.1.1.4'
Dy Dy -0.1892 4.4098 'International Tables Vol C Tables 4.2.6.8 and 6.1.1.4'

loop_
_geom_angle_atom_site_label_1
_geom_angle_atom_site_label_2
_geom_angle_atom_site_label_3
_geom_angle
_geom_angle_site_symmetry_1
_geom_angle_site_symmetry_3
O2 Dy1 O3 137.32(9) . .
O2 Dy1 O2 75.20(10) . 2_676
O3 Dy1 O2 144.70(9) . 2_676
O2 Dy1 O1 141.01(9) . 2_676
O3 Dy1 O1 81.57(9) . 2_676
O2 Dy1 O1 66.55(9) 2_676 2_676
O2 Dy1 O8A 75.84(9) . .
O3 Dy1 O8A 76.73(10) . .
O2 Dy1 O8A 106.79(9) 2_676 .
O1 Dy1 O8A 121.67(9) 2_676 .
O2 Dy1 O9A 111.00(9) . .
O3 Dy1 O9A 75.70(9) . .
O2 Dy1 O9A 79.21(9) 2_676 .
O1 Dy1 O9A 69.70(9) 2_676 .
O8A Dy1 O9A 52.71(9) . .
O2 Dy1 N1 75.77(10) . .
O3 Dy1 N1 66.12(10) . .
O2 Dy1 N1 149.17(10) 2_676 .
O1 Dy1 N1 139.25(10) 2_676 .
O8A Dy1 N1 75.63(10) . .
O9A Dy1 N1 121.29(10) . .
O2 Dy1 O5A 117.75(9) . .
O3 Dy1 O5A 69.80(9) . .
O2 Dy1 O5A 111.48(9) 2_676 .
O1 Dy1 O5A 72.04(9) 2_676 .
O8A Dy1 O5A 141.50(10) . .
O9A Dy1 O5A 131.24(10) . .
N1 Dy1 O5A 73.82(10) . .
O2 Dy1 O7A 72.66(9) . .
O3 Dy1 O7A 118.68(9) . .
O2 Dy1 O7A 78.88(9) 2_676 .
O1 Dy1 O7A 92.31(9) 2_676 .
O8A Dy1 O7A 145.31(9) . .
O9A Dy1 O7A 155.89(9) . .
N1 Dy1 O7A 82.82(10) . .
O5A Dy1 O7A 50.75(9) . .
O2 Dy1 Dy1 38.11(6) . 2_676
O3 Dy1 Dy1 168.40(7) . 2_676
O2 Dy1 Dy1 37.09(6) 2_676 2_676
O1 Dy1 Dy1 103.34(6) 2_676 2_676
O8A Dy1 Dy1 91.82(7) . 2_676
O9A Dy1 Dy1 95.97(7) . 2_676
N1 Dy1 Dy1 113.26(8) . 2_676
O5A Dy1 Dy1 121.61(7) . 2_676
O7A Dy1 Dy1 72.00(6) . 2_676
C10 N1 N2 115.8(3) . .
C10 N1 Dy1 131.5(3) . .
N2 N1 Dy1 112.8(2) . .
C15 O5 C16 117.1(4) . .
N7A O8A Dy1 95.4(2) . .
N7A O9A Dy1 95.6(2) . .
C11 N2 N1 116.9(4) . .
C11 N2 H2 124(4) . .
N1 N2 H2 119(4) . .
C11 O3 Dy1 119.3(2) . .
C14 O4 H4A 109.5 . .
N4A O7A Dy1 96.1(2) . .
O10A N7A O9A 122.0(4) . .
O10A N7A O8A 122.3(4) . .
O9A N7A O8A 115.6(3) . .
O3 C11 N2 121.8(4) . .
O3 C11 N3 120.1(4) . .
N2 C11 N3 118.1(4) . .
C11 N3 N4 119.2(3) . .
C11 N3 H3A 120.4 . .
N4 N3 H3A 120.4 . .
C12 N4 N3 116.6(3) . .
C12 N4 H4 121.7 . .
N3 N4 H4 121.7 . .
N4 C12 C13 121.6(4) . .
N4 C12 H12A 119.2 . .
C13 C12 H12A 119.2 . .
C14 C13 C19 118.7(4) . .
C14 C13 C12 119.4(4) . .
C19 C13 C12 121.9(4) . .
O4 C14 C13 119.0(4) . .
O4 C14 C15 120.7(4) . .
C13 C14 C15 120.2(4) . .
O5 C15 C17 127.0(4) . .
O5 C15 C14 112.9(4) . .
C17 C15 C14 120.1(4) . .
O5 C16 H16A 109.5 . .
O5 C16 H16B 109.5 . .
H16A C16 H16B 109.5 . .
O5 C16 H16C 109.5 . .
H16A C16 H16C 109.5 . .
H16B C16 H16C 109.5 . .
C15 C17 C18 119.5(4) . .
C15 C17 H17A 120.2 . .
C18 C17 H17A 120.2 . .
C19 C18 C17 120.8(4) . .
C19 C18 H18A 119.6 . .
C17 C18 H18A 119.6 . .
C18 C19 C13 120.5(4) . .
C18 C19 H19A 119.7 . .
C13 C19 H19A 119.7 . .
O6A N4A O7A 122.6(3) . .
O6A N4A O5A 121.5(3) . .
O7A N4A O5A 115.8(3) . .
N4A O5A Dy1 97.1(2) . .
N8 C20 C21 179.6(6) . .
C20 C21 H25A 109.5 . .
C20 C21 H25B 109.5 . .
H25A C21 H25B 109.5 . .
C20 C21 H25C 109.5 . .
H25A C21 H25C 109.5 . .
H25B C21 H25C 109.5 . .
N1 C10 C4 126.3(4) . .
N1 C10 H10A 116.9 . .
C4 C10 H10A 116.9 . .
C5 C4 C3 119.5(4) . .
C5 C4 C10 114.6(4) . .
C3 C4 C10 125.8(4) . .
C3 O2 Dy1 135.5(2) . .
C3 O2 Dy1 118.1(2) . 2_676
Dy1 O2 Dy1 104.80(9) . 2_676
O2 C3 C8 118.5(3) . .
O2 C3 C4 124.7(4) . .
C8 C3 C4 116.7(4) . .
C6 C5 C4 121.3(4) . .
C6 C5 H5A 119.3 . .
C4 C5 H5A 119.3 . .
C5 C6 C7 120.3(4) . .
C5 C6 H6A 119.8 . .
C7 C6 H6A 119.8 . .
C8 C7 C6 118.8(4) . .
C8 C7 H7A 120.6 . .
C6 C7 H7A 120.6 . .
C7 C8 O1 123.0(4) . .
C7 C8 C3 123.1(4) . .
O1 C8 C3 113.9(3) . .
O1 C9 H9A 109.5 . .
O1 C9 H9B 109.5 . .
H9A C9 H9B 109.5 . .
O1 C9 H9C 109.5 . .
H9A C9 H9C 109.5 . .
H9B C9 H9C 109.5 . .
C8 O1 C9 116.4(3) . .
C8 O1 Dy1 116.0(2) . 2_676
C9 O1 Dy1 121.8(2) . 2_676
C1 O6 C2 108.9(4) . .
O6 C1 C22 104.9(5) . .
O6 C1 H1A 110.8 . .
C22 C1 H1A 110.8 . .
O6 C1 H1B 110.8 . .
C22 C1 H1B 110.8 . .
H1A C1 H1B 108.8 . .
C23 C2 O6 108.4(5) . .
C23 C2 H2B 110.0 . .
O6 C2 H2B 110.0 . .
C23 C2 H2C 110.0 . .
O6 C2 H2C 110.0 . .
H2B C2 H2C 108.4 . .
C1 C22 C23 103.1(6) . .
C1 C22 H22A 111.2 . .
C23 C22 H22A 111.2 . .
C1 C22 H22B 111.2 . .
C23 C22 H22B 111.2 . .
H22A C22 H22B 109.1 . .
C2 C23 C22 104.2(6) . .
C2 C23 H23A 110.9 . .
C22 C23 H23A 110.9 . .
C2 C23 H23B 110.9 . .
C22 C23 H23B 110.9 . .
H23A C23 H23B 108.9 . .

loop_
_geom_bond_atom_site_label_1
_geom_bond_atom_site_label_2
_geom_bond_distance
_geom_bond_site_symmetry_2
Dy1 O2 2.313(3) .
Dy1 O3 2.343(3) .
Dy1 O2 2.367(3) 2_676
Dy1 O1 2.420(3) 2_676
Dy1 O8A 2.431(3) .
Dy1 O9A 2.431(3) .
Dy1 N1 2.465(3) .
Dy1 O5A 2.491(3) .
Dy1 O7A 2.512(3) .
Dy1 Dy1 3.7078(4) 2_676
N1 C10 1.282(5) .
N1 N2 1.383(5) .
O5 C15 1.376(5) .
O5 C16 1.430(5) .
O8A N7A 1.279(4) .
O9A N7A 1.272(4) .
N2 C11 1.327(5) .
N2 H2 0.72(4) .
O3 C11 1.264(5) .
O4 C14 1.362(5) .
O4 H4A 0.8200 .
O6A N4A 1.232(4) .
O7A N4A 1.264(4) .
N8 C20 1.118(6) .
N7A O10A 1.209(4) .
C11 N3 1.344(5) .
N3 N4 1.376(4) .
N3 H3A 0.8600 .
N4 C12 1.268(5) .
N4 H4 0.8600 .
C12 C13 1.456(5) .
C12 H12A 0.9300 .
C13 C14 1.392(6) .
C13 C19 1.401(6) .
C14 C15 1.410(6) .
C15 C17 1.375(6) .
C16 H16A 0.9600 .
C16 H16B 0.9600 .
C16 H16C 0.9600 .
C17 C18 1.391(6) .
C17 H17A 0.9300 .
C18 C19 1.377(6) .
C18 H18A 0.9300 .
C19 H19A 0.9300 .
N4A O5A 1.267(4) .
C20 C21 1.454(7) .
C21 H25A 0.9600 .
C21 H25B 0.9600 .
C21 H25C 0.9600 .
C10 C4 1.449(6) .
C10 H10A 0.9300 .
C4 C5 1.411(6) .
C4 C3 1.411(5) .
O2 C3 1.351(5) .
O2 Dy1 2.367(3) 2_676
C3 C8 1.411(5) .
C5 C6 1.367(6) .
C5 H5A 0.9300 .
C6 C7 1.389(6) .
C6 H6A 0.9300 .
C7 C8 1.379(6) .
C7 H7A 0.9300 .
C8 O1 1.398(5) .
C9 O1 1.434(5) .
C9 H9A 0.9600 .
C9 H9B 0.9600 .
C9 H9C 0.9600 .
O1 Dy1 2.420(3) 2_676
O6 C1 1.421(5) .
O6 C2 1.421(6) .
C1 C22 1.458(9) .
C1 H1A 0.9700 .
C1 H1B 0.9700 .
C2 C23 1.420(9) .
C2 H2B 0.9700 .
C2 H2C 0.9700 .
C22 C23 1.518(10) .
C22 H22A 0.9700 .
C22 H22B 0.9700 .
C23 H23A 0.9700 .
C23 H23B 0.9700 .

loop_
_geom_hbond_atom_site_label_D
_geom_hbond_atom_site_label_H
_geom_hbond_atom_site_label_A
_geom_hbond_distance_DH
_geom_hbond_distance_HA
_geom_hbond_distance_DA
_geom_hbond_angle_DHA
_geom_hbond_site_symmetry_A
N2 H2 O6 0.72(4) 2.18(4) 2.848(5) 156(5) .
O4 H4A O6A 0.82 2.24 2.969(4) 148.1 1_645
N3 H3A N8 0.86 2.24 3.032(6) 153.1 1_545
